data_7247595
loop_
_publ_author_name
'Kawahata, Masatoshi'
'Yamamoto, Haruka'
'Tominaga, Masahide'
'Yamaguchi, Kentaro'

_publ_section_title
;
 Multiple intermolecular interactions in guest inclusion by acyclic host
 compounds
;
_journal_issue 44
_journal_name_full CrystEngComm
_journal_page_first 6137
_journal_page_last 6143
_journal_paper_doi 10.1039/D3CE00775H
_journal_volume 25
_journal_year 2023
_chemical_formula_sum 'C22 H22 N2 O6'
_chemical_formula_weight 410.41
_space_group_crystal_system orthorhombic
_space_group_IT_number 63
_space_group_name_Hall '-C 2c 2'
_space_group_name_H-M_alt 'C m c m'
_atom_sites_solution_hydrogens mixed
_audit_creation_method SHELXL-2018/3
_audit_update_record
;
2023-06-06 deposited with the CCDC.	2023-10-23 downloaded from the CCDC.
;
_cell_angle_alpha 90
_cell_angle_beta 90
_cell_angle_gamma 90
_cell_formula_units_Z 4
_cell_length_a 6.6173(6)
_cell_length_b 13.6049(11)
_cell_length_c 20.3294(17)
_cell_measurement_reflns_used 9043
_cell_measurement_temperature 100(2)
_cell_measurement_theta_max 78.10
_cell_measurement_theta_min 6.86
_cell_volume 1830.2(3)
_computing_cell_refinement 'SAINT (Bruker AXS, 2015)'
_computing_data_collection 'APEX3 (Bruker AXS, 2015)'
_computing_data_reduction 'SAINT (Bruker AXS, 2015)'
_computing_molecular_graphics 'ORTEP-3 for Windows (Farrugia, 1997)'
_computing_publication_material 'SHELXLE (H\"ubschle et al., 2011)'
_computing_structure_refinement 'SHELXL-2018/3 (Sheldrick, 2018)'
_computing_structure_solution 'SHELXT 2018/2 (Sheldrick, 2018)'
_diffrn_ambient_temperature 100(2)
_diffrn_detector_area_resol_mean 10.24
_diffrn_measured_fraction_theta_full 0.991
_diffrn_measured_fraction_theta_max 0.976
_diffrn_measurement_device_type 'BrukerD8 goniometer'
_diffrn_measurement_method 'omega and phi scans'
_diffrn_radiation_type CuK\a
_diffrn_radiation_wavelength 1.54178
_diffrn_reflns_av_R_equivalents 0.0296
_diffrn_reflns_av_unetI/netI 0.0173
_diffrn_reflns_Laue_measured_fraction_full 0.991
_diffrn_reflns_Laue_measured_fraction_max 0.976
_diffrn_reflns_limit_h_max 8
_diffrn_reflns_limit_h_min -8
_diffrn_reflns_limit_k_max 17
_diffrn_reflns_limit_k_min -16
_diffrn_reflns_limit_l_max 22
_diffrn_reflns_limit_l_min -25
_diffrn_reflns_number 11088
_diffrn_reflns_point_group_measured_fraction_full 0.991
_diffrn_reflns_point_group_measured_fraction_max 0.976
_diffrn_reflns_theta_full 67.679
_diffrn_reflns_theta_max 78.085
_diffrn_reflns_theta_min 6.863
_diffrn_source 'rotating-anode X-ray tube'
_exptl_absorpt_coefficient_mu 0.910
_exptl_absorpt_correction_T_max 0.9424
_exptl_absorpt_correction_T_min 0.8526
_exptl_absorpt_correction_type empirical
_exptl_absorpt_process_details 'SADABS Sheldrick 1996'
_exptl_crystal_colour yellow
_exptl_crystal_density_diffrn 1.489
_exptl_crystal_description prismatic
_exptl_crystal_F_000 864
_exptl_crystal_size_max 0.100
_exptl_crystal_size_mid 0.100
_exptl_crystal_size_min 0.080
_refine_diff_density_max 0.246
_refine_diff_density_min -0.217
_refine_diff_density_rms 0.047
_refine_ls_extinction_method none
_refine_ls_goodness_of_fit_ref 1.101
_refine_ls_hydrogen_treatment mixed
_refine_ls_matrix_type full
_refine_ls_number_parameters 92
_refine_ls_number_reflns 1079
_refine_ls_number_restraints 0
_refine_ls_restrained_S_all 1.101
_refine_ls_R_factor_all 0.0403
_refine_ls_R_factor_gt 0.0389
_refine_ls_shift/su_max 0.000
_refine_ls_shift/su_mean 0.000
_refine_ls_structure_factor_coef Fsqd
_refine_ls_weighting_details 'w=1/[\s^2^(Fo^2^)+(0.0624P)^2^+1.1549P] where P=(Fo^2^+2Fc^2^)/3'
_refine_ls_weighting_scheme calc
_refine_ls_wR_factor_gt 0.1129
_refine_ls_wR_factor_ref 0.1149
_reflns_Friedel_coverage 0.000
_reflns_number_gt 1028
_reflns_number_total 1079
_reflns_threshold_expression 'I > 2\s(I)'
_cod_data_source_file d3ce00775h2.cif
_cod_data_source_block 2a
_cod_depositor_comments 'Adding full bibliography for 7247591--7247596.cif.'
_cod_database_code 7247595
_shelx_shelxl_version_number 2018/3
_shelx_space_group_comment
;
The symmetry employed for this shelxl refinement is uniquely defined
by the following loop, which should always be used as a source of
symmetry information in preference to the above space-group names.
They are only intended as comments.
;
_shelx_estimated_absorpt_t_min 0.915
_shelx_estimated_absorpt_t_max 0.931

loop_
_space_group_symop_operation_xyz
'x, y, z'
'-x, -y, z+1/2'
'-x, y, -z+1/2'
'x, -y, -z'
'x+1/2, y+1/2, z'
'-x+1/2, -y+1/2, z+1/2'
'-x+1/2, y+1/2, -z+1/2'
'x+1/2, -y+1/2, -z'
'-x, -y, -z'
'x, y, -z-1/2'
'x, -y, z-1/2'
'-x, y, z'
'-x+1/2, -y+1/2, -z'
'x+1/2, y+1/2, -z-1/2'
'x+1/2, -y+1/2, z-1/2'
'-x+1/2, y+1/2, z'

loop_
_atom_site_label
_atom_site_type_symbol
_atom_site_fract_x
_atom_site_fract_y
_atom_site_fract_z
_atom_site_U_iso_or_equiv
_atom_site_adp_type
_atom_site_occupancy
_atom_site_site_symmetry_order
_atom_site_calc_flag
_atom_site_refinement_flags_posn
_atom_site_refinement_flags_adp
_atom_site_refinement_flags_occupancy
_atom_site_disorder_assembly
_atom_site_disorder_group
C1 C 0.500000 0.64905(11) 0.68732(7) 0.0244(4) Uani 1 2 d S T P . .
C2 C 0.3101(2) 0.58290(8) 0.68846(5) 0.0289(3) Uani 1 1 d . . . . .
H2A H 0.187232 0.624390 0.688432 0.035 Uiso 1 1 calc R U . . .
H2B H 0.307462 0.541210 0.648560 0.035 Uiso 1 1 calc R U . . .
C3 C 0.3116(3) 0.51753(11) 0.750000 0.0325(4) Uani 1 2 d S T P . .
H3 H 0.188295 0.475005 0.749999 0.039 Uiso 1 2 calc R U P . .
C4 C 0.500000 0.45245(16) 0.750000 0.0373(6) Uani 1 4 d S T P . .
H4A H 0.500000 0.409815 0.789463 0.045 Uiso 0.5 2 calc R U P . .
H4B H 0.499999 0.409815 0.710537 0.045 Uiso 0.5 2 calc R U P . .
C5 C 0.500000 0.71235(15) 0.750000 0.0248(5) Uani 1 4 d S T P . .
H5A H 0.620974 0.755166 0.750000 0.030 Uiso 0.5 2 calc R U P . .
H5B H 0.379026 0.755166 0.750000 0.030 Uiso 0.5 2 calc R U P . .
C6 C 0.500000 0.71234(11) 0.62529(7) 0.0249(4) Uani 1 2 d S T P . .
C7 C 0.500000 0.66762(11) 0.56406(7) 0.0251(4) Uani 1 2 d S T P . .
H7 H 0.500000 0.597922 0.561166 0.030 Uiso 1 2 calc R U P . .
C8 C 0.500000 0.72362(10) 0.50666(8) 0.0256(4) Uani 1 2 d S T P . .
C9 C 0.500000 0.82698(11) 0.50816(7) 0.0266(4) Uani 1 2 d S T P . .
C10 C 0.500000 0.87171(11) 0.56970(8) 0.0300(4) Uani 1 2 d S T P . .
H10 H 0.500000 0.941386 0.572744 0.036 Uiso 1 2 calc R U P . .
C11 C 0.500000 0.81581(11) 0.62640(8) 0.0290(4) Uani 1 2 d S T P . .
H11 H 0.500000 0.848418 0.667724 0.035 Uiso 1 2 calc R U P . .
N1 N 0.500000 0.67141(10) 0.44440(6) 0.0285(3) Uani 1 2 d S T P . .
O1 O 0.500000 0.58192(8) 0.44429(6) 0.0386(4) Uani 1 2 d S T P . .
O2 O 0.500000 0.72016(8) 0.39245(5) 0.0350(3) Uani 1 2 d S T P . .
O3 O 0.500000 0.88528(8) 0.45455(6) 0.0333(3) Uani 1 2 d S T P . .
H1 H 0.500000 0.8404(19) 0.4205(12) 0.050 Uiso 1 2 d S U P . .

loop_
_atom_site_aniso_label
_atom_site_aniso_U_11
_atom_site_aniso_U_22
_atom_site_aniso_U_33
_atom_site_aniso_U_23
_atom_site_aniso_U_13
_atom_site_aniso_U_12
C1 0.0418(9) 0.0197(7) 0.0117(7) 0.0004(5) 0.000 0.000
C2 0.0459(7) 0.0271(6) 0.0136(5) 0.0001(3) -0.0016(4) -0.0053(5)
C3 0.0565(11) 0.0258(7) 0.0152(7) 0.000 0.000 -0.0117(7)
C4 0.0768(19) 0.0201(10) 0.0150(10) 0.000 0.000 0.000
C5 0.0417(12) 0.0191(9) 0.0137(9) 0.000 0.000 0.000
C6 0.0380(8) 0.0217(7) 0.0149(7) 0.0011(5) 0.000 0.000
C7 0.0391(8) 0.0197(7) 0.0166(7) 0.0010(5) 0.000 0.000
C8 0.0391(9) 0.0228(8) 0.0150(7) -0.0008(5) 0.000 0.000
C9 0.0400(8) 0.0228(8) 0.0171(7) 0.0041(5) 0.000 0.000
C10 0.0496(10) 0.0184(7) 0.0220(8) 0.0013(6) 0.000 0.000
C11 0.0477(9) 0.0231(8) 0.0161(7) -0.0021(6) 0.000 0.000
N1 0.0467(8) 0.0240(7) 0.0147(6) 0.0008(5) 0.000 0.000
O1 0.0757(10) 0.0207(6) 0.0195(6) -0.0016(4) 0.000 0.000
O2 0.0618(8) 0.0291(6) 0.0140(5) 0.0039(4) 0.000 0.000
O3 0.0607(8) 0.0220(6) 0.0173(6) 0.0047(4) 0.000 0.000

loop_
_atom_type_symbol
_atom_type_description
_atom_type_scat_dispersion_real
_atom_type_scat_dispersion_imag
_atom_type_scat_source
C C 0.0181 0.0091 'International Tables Vol C Tables 4.2.6.8 and 6.1.1.4'
H H 0.0000 0.0000 'International Tables Vol C Tables 4.2.6.8 and 6.1.1.4'
N N 0.0311 0.0180 'International Tables Vol C Tables 4.2.6.8 and 6.1.1.4'
O O 0.0492 0.0322 'International Tables Vol C Tables 4.2.6.8 and 6.1.1.4'

loop_
_geom_angle_atom_site_label_1
_geom_angle_atom_site_label_2
_geom_angle_atom_site_label_3
_geom_angle
_geom_angle_site_symmetry_1
_geom_angle_site_symmetry_3
_geom_angle_publ_flag
C6 C1 C5 111.62(12) . . ?
C6 C1 C2 109.92(7) . . ?
C5 C1 C2 108.28(8) . . ?
C6 C1 C2 109.92(7) . 12_655 ?
C5 C1 C2 108.28(8) . 12_655 ?
C2 C1 C2 108.75(13) . 12_655 ?
C3 C2 C1 110.16(10) . . ?
C3 C2 H2A 109.6 . . ?
C1 C2 H2A 109.6 . . ?
C3 C2 H2B 109.6 . . ?
C1 C2 H2B 109.6 . . ?
H2A C2 H2B 108.1 . . ?
C4 C3 C2 109.90(10) . 10_557 ?
C4 C3 C2 109.90(10) . . ?
C2 C3 C2 109.17(12) 10_557 . ?
C4 C3 H3 109.3 . . ?
C2 C3 H3 109.3 10_557 . ?
C2 C3 H3 109.3 . . ?
C3 C4 C3 109.25(18) 3_656 . ?
C3 C4 H4A 109.8 3_656 . ?
C3 C4 H4A 109.8 . . ?
C3 C4 H4B 109.8 3_656 . ?
C3 C4 H4B 109.8 . . ?
H4A C4 H4B 108.3 . . ?
C1 C5 C1 111.89(16) 10_557 . ?
C1 C5 H5A 109.2 10_557 . ?
C1 C5 H5A 109.2 . . ?
C1 C5 H5B 109.2 10_557 . ?
C1 C5 H5B 109.2 . . ?
H5A C5 H5B 107.9 . . ?
C7 C6 C11 116.97(13) . . ?
C7 C6 C1 119.62(13) . . ?
C11 C6 C1 123.41(13) . . ?
C6 C7 C8 120.81(14) . . ?
C6 C7 H7 119.6 . . ?
C8 C7 H7 119.6 . . ?
C7 C8 C9 121.90(13) . . ?
C7 C8 N1 117.56(13) . . ?
C9 C8 N1 120.54(13) . . ?
O3 C9 C10 118.01(14) . . ?
O3 C9 C8 124.81(14) . . ?
C10 C9 C8 117.18(14) . . ?
C11 C10 C9 120.65(14) . . ?
C11 C10 H10 119.7 . . ?
C9 C10 H10 119.7 . . ?
C10 C11 C6 122.49(14) . . ?
C10 C11 H11 118.8 . . ?
C6 C11 H11 118.8 . . ?
O1 N1 O2 122.02(13) . . ?
O1 N1 C8 119.41(12) . . ?
O2 N1 C8 118.57(13) . . ?
C9 O3 H1 102.5(16) . . ?

loop_
_geom_bond_atom_site_label_1
_geom_bond_atom_site_label_2
_geom_bond_distance
_geom_bond_site_symmetry_2
_geom_bond_publ_flag
C1 C6 1.5270(19) . ?
C1 C5 1.5380(17) . ?
C1 C2 1.5455(15) . ?
C1 C2 1.5456(15) 12_655 ?
C2 C3 1.5350(13) . ?
C2 H2A 0.9900 . ?
C2 H2B 0.9900 . ?
C3 C4 1.529(2) . ?
C3 H3 1.0000 . ?
C4 H4A 0.9900 . ?
C4 H4B 0.9900 . ?
C5 H5A 0.9900 . ?
C5 H5B 0.9900 . ?
C6 C7 1.386(2) . ?
C6 C11 1.408(2) . ?
C7 C8 1.394(2) . ?
C7 H7 0.9500 . ?
C8 C9 1.407(2) . ?
C8 N1 1.4513(18) . ?
C9 O3 1.3479(17) . ?
C9 C10 1.391(2) . ?
C10 C11 1.381(2) . ?
C10 H10 0.9500 . ?
C11 H11 0.9500 . ?
N1 O1 1.2175(18) . ?
N1 O2 1.2471(17) . ?
O3 H1 0.92(3) . ?

loop_
_geom_torsion_atom_site_label_1
_geom_torsion_atom_site_label_2
_geom_torsion_atom_site_label_3
_geom_torsion_atom_site_label_4
_geom_torsion
_geom_torsion_site_symmetry_1
_geom_torsion_site_symmetry_2
_geom_torsion_site_symmetry_3
_geom_torsion_site_symmetry_4
_geom_torsion_publ_flag
C6 C1 C2 C3 178.81(10) . . . . ?
C5 C1 C2 C3 -59.02(13) . . . . ?
C2 C1 C2 C3 58.43(14) 12_655 . . . ?
C1 C2 C3 C4 -59.87(13) . . . . ?
C1 C2 C3 C2 60.74(17) . . . 10_557 ?
C2 C3 C4 C3 -60.09(9) 10_557 . . 3_656 ?
C2 C3 C4 C3 60.08(9) . . . 3_656 ?
C6 C1 C5 C1 180.000(0) . . . 10_557 ?
C2 C1 C5 C1 58.88(8) . . . 10_557 ?
C2 C1 C5 C1 -58.88(8) 12_655 . . 10_557 ?
C5 C1 C6 C7 180.000(1) . . . . ?
C2 C1 C6 C7 -59.84(8) . . . . ?
C2 C1 C6 C7 59.84(8) 12_655 . . . ?
C5 C1 C6 C11 0.000(1) . . . . ?
C2 C1 C6 C11 120.16(8) . . . . ?
C2 C1 C6 C11 -120.16(8) 12_655 . . . ?
C11 C6 C7 C8 0.000(1) . . . . ?
C1 C6 C7 C8 180.000(1) . . . . ?
C6 C7 C8 C9 0.000(1) . . . . ?
C6 C7 C8 N1 180.000(1) . . . . ?
C7 C8 C9 O3 180.000(1) . . . . ?
N1 C8 C9 O3 0.000(1) . . . . ?
C7 C8 C9 C10 0.000(1) . . . . ?
N1 C8 C9 C10 180.000(1) . . . . ?
O3 C9 C10 C11 180.000(1) . . . . ?
C8 C9 C10 C11 0.000(1) . . . . ?
C9 C10 C11 C6 0.000(1) . . . . ?
C7 C6 C11 C10 0.000(1) . . . . ?
C1 C6 C11 C10 180.000(1) . . . . ?
C7 C8 N1 O1 0.000(1) . . . . ?
C9 C8 N1 O1 180.000(1) . . . . ?
C7 C8 N1 O2 180.000(1) . . . . ?
C9 C8 N1 O2 0.000(1) . . . . ?
